data_2229349
loop_
_publ_author_name
'Kefi, Riadh'
'Jeanneau, Erwann'
'Lefebvre, Frederic'
'Ben Nasr, Cherif'

_publ_section_title
;
 Bis(2-amino-5-chloropyridinium) tetrachloridozincate
;
_journal_coeditor_code CV5049
_journal_issue 3
_journal_name_full 'Acta Crystallographica Section E'
_journal_page_first m355
_journal_page_last m356
_journal_paper_doi 10.1107/S1600536811005691
_journal_volume 67
_journal_year 2011
_chemical_formula_iupac '(C5 H6 Cl N2)2 [Zn Cl4]'
_chemical_formula_moiety '2(C5 H6 Cl N2 +), Zn Cl4 2-'
_chemical_formula_sum 'C10 H12 Cl6 N4 Zn'
_chemical_formula_weight 466.33
_chemical_name_systematic
;
Bis(2-amino-5-chloropyridinium) tetrachloridozincate
;
_space_group_IT_number 14
_symmetry_cell_setting monoclinic
_symmetry_space_group_name_Hall '-P 2ybc'
_symmetry_space_group_name_H-M 'P 1 21/c 1'
_atom_sites_solution_hydrogens geom
_atom_sites_solution_primary direct
_audit_creation_method SHELXL-97
_cell_angle_alpha 90
_cell_angle_beta 92.923(9)
_cell_angle_gamma 90
_cell_formula_units_Z 4
_cell_length_a 13.3170(10)
_cell_length_b 14.817(2)
_cell_length_c 8.5710(10)
_cell_measurement_reflns_used 8999
_cell_measurement_temperature 110
_cell_measurement_theta_max 29.5424
_cell_measurement_theta_min 3.3514
_cell_volume 1689.0(3)
_computing_cell_refinement
;
CrysAlis PRO (Oxford Diffraction, 2009)
;
_computing_data_collection
;
CrysAlis PRO (Oxford Diffraction, 2009)
;
_computing_data_reduction
;
CrysAlis PRO (Oxford Diffraction, 2009)
;
_computing_molecular_graphics 'CAMERON (Watkin <i>et al.</i>, 1996)'
_computing_publication_material 'CRYSTALS (Betteridge <i>et al.</i>, 2003)'
_computing_structure_refinement 'CRYSTALS (Betteridge <i>et al.</i>, 2003)'
_computing_structure_solution 'SIR97 (Altomare <i>et al.</i>, 1999)'
_diffrn_ambient_temperature 110
_diffrn_detector_area_resol_mean 10.4685
_diffrn_measured_fraction_theta_full 0.996
_diffrn_measured_fraction_theta_max 0.916
_diffrn_measurement_device_type 'Oxford Diffraction Xcalibur Atlas Gemini ultra'
_diffrn_measurement_method \w
_diffrn_radiation_monochromator graphite
_diffrn_radiation_source 'Enhance (Mo) X-ray Source'
_diffrn_radiation_type 'Mo K\a'
_diffrn_radiation_wavelength 0.7107
_diffrn_reflns_av_R_equivalents 0.061
_diffrn_reflns_limit_h_max 18
_diffrn_reflns_limit_h_min -18
_diffrn_reflns_limit_k_max 18
_diffrn_reflns_limit_k_min -20
_diffrn_reflns_limit_l_max 11
_diffrn_reflns_limit_l_min -11
_diffrn_reflns_number 22410
_diffrn_reflns_theta_full 26.941
_diffrn_reflns_theta_max 29.605
_diffrn_reflns_theta_min 3.358
_diffrn_standards_number 0
_exptl_absorpt_coefficient_mu 2.399
_exptl_absorpt_correction_T_max 0.835
_exptl_absorpt_correction_T_min 0.711
_exptl_absorpt_correction_type analytical
_exptl_absorpt_process_details
;
CrysAlisPro (Oxford Diffraction, 2009; Clark & Reid, 1995)
;
_exptl_crystal_colour colourless
_exptl_crystal_density_diffrn 1.834
_exptl_crystal_density_method 'not measured'
_exptl_crystal_description block
_exptl_crystal_F_000 928
_exptl_crystal_size_max 0.228
_exptl_crystal_size_mid 0.152
_exptl_crystal_size_min 0.096
_refine_diff_density_max 1.27
_refine_diff_density_min -1.03
_refine_ls_extinction_method None
_refine_ls_goodness_of_fit_ref 1.0226
_refine_ls_hydrogen_treatment constr
_refine_ls_matrix_type full
_refine_ls_number_parameters 190
_refine_ls_number_reflns 4356
_refine_ls_number_restraints 0
_refine_ls_R_factor_all 0.0652
_refine_ls_R_factor_gt 0.0514
_refine_ls_shift/su_max 0.0004538
_refine_ls_shift/su_mean 0.0000244
_refine_ls_structure_factor_coef Fsqd
_refine_ls_weighting_details
;
 Method, part 1, Chebychev polynomial
[Watkin, D. J. (1994). <i>Acta Cryst.</i> A<b>50</b>, 411--437;
Prince, E. (1982). Mathematical Techniques in Crystallography and
Materials Science Springer-Verlag, New York.]
 [weight] = 1.0/[A~0~*T~0~(x)+A~1~*T~1~(x) ... +A~n-1~]*T~n-1~(x)]
 where A~i~ are the Chebychev coefficients listed below and x= Fcalc/Fmax
 Method = Robust Weighting (Prince, 1982)
 W = [weight] * [1-(deltaF/6*sigmaF)^2^]^2^
 A~i~ are:
 425. 613. 311. 83.3
;
_refine_ls_weighting_scheme calc
_refine_ls_wR_factor_all 0.1075
_refine_ls_wR_factor_gt 0.0996
_refine_ls_wR_factor_ref 0.1075
_reflns_number_gt 3553
_reflns_number_total 4360
_reflns_threshold_expression I>2\s(I)
_cod_data_source_file cv5049.cif
_cod_data_source_block I
_cod_original_sg_symbol_H-M 'P 21/c'
_cod_database_code 2229349
_cod_database_fobs_code 2229349

loop_
_symmetry_equiv_pos_as_xyz
x,y,z
-x,-y,-z
-x,y+1/2,-z+1/2
x,-y+1/2,z+1/2

loop_
_atom_site_type_symbol
_atom_site_label
_atom_site_fract_x
_atom_site_fract_y
_atom_site_fract_z
_atom_site_U_iso_or_equiv
_atom_site_adp_type
_atom_site_occupancy
_atom_site_disorder_assembly
_atom_site_disorder_group
Zn Zn1 0.25192(4) 0.48608(3) 1.01057(6) 0.0183 Uani 1.0000 . .
Cl Cl2 0.15870(8) 0.47893(8) 0.78203(13) 0.0220 Uani 1.0000 . .
Cl Cl3 0.13940(9) 0.48449(8) 1.19926(13) 0.0255 Uani 1.0000 . .
Cl Cl4 0.34397(10) 0.35524(8) 1.02302(17) 0.0298 Uani 1.0000 . .
Cl Cl5 0.35902(9) 0.60259(8) 1.04980(15) 0.0249 Uani 1.0000 . .
Cl Cl6 0.33629(9) 0.37113(8) 0.53253(15) 0.0266 Uani 1.0000 . .
C C7 0.3767(3) 0.4786(3) 0.5834(6) 0.0213 Uani 1.0000 . .
C C8 0.4484(3) 0.4888(3) 0.6981(5) 0.0204 Uani 1.0000 . .
N N9 0.4826(3) 0.5725(3) 0.7372(5) 0.0201 Uani 1.0000 . .
C C10 0.4457(3) 0.6486(3) 0.6703(6) 0.0194 Uani 1.0000 . .
N N11 0.4816(3) 0.7281(3) 0.7197(5) 0.0263 Uani 1.0000 . .
C C12 0.3706(3) 0.6396(3) 0.5495(6) 0.0218 Uani 1.0000 . .
C C13 0.3361(4) 0.5555(3) 0.5071(6) 0.0242 Uani 1.0000 . .
H H131 0.2865 0.5492 0.4259 0.0299 Uiso 1.0000 . .
H H121 0.3449 0.6907 0.4991 0.0261 Uiso 1.0000 . .
H H91 0.5254 0.5774 0.8160 0.0238 Uiso 1.0000 . .
H H81 0.4748 0.4393 0.7511 0.0250 Uiso 1.0000 . .
Cl Cl14 0.18546(9) 0.74583(10) 0.78663(15) 0.0313 Uani 1.0000 . .
C C15 0.0852(3) 0.7508(3) 0.9057(5) 0.0221 Uani 1.0000 . .
C C16 0.0460(4) 0.8350(3) 0.9491(6) 0.0253 Uani 1.0000 . .
C C17 -0.0331(4) 0.8381(3) 1.0446(6) 0.0247 Uani 1.0000 . .
C C18 -0.0742(3) 0.7580(3) 1.1000(5) 0.0201 Uani 1.0000 . .
N N19 -0.1504(3) 0.7566(3) 1.1978(5) 0.0249 Uani 1.0000 . .
N N20 -0.0342(3) 0.6791(3) 1.0543(5) 0.0211 Uani 1.0000 . .
C C21 0.0433(4) 0.6741(3) 0.9572(5) 0.0211 Uani 1.0000 . .
H H211 0.0658 0.6181 0.9267 0.0262 Uiso 1.0000 . .
H H201 -0.0611 0.6300 1.0824 0.0252 Uiso 1.0000 . .
H H171 -0.0594 0.8932 1.0719 0.0302 Uiso 1.0000 . .
H H161 0.0734 0.8879 0.9135 0.0311 Uiso 1.0000 . .
H H191 -0.1768 0.7063 1.2220 0.0299 Uiso 1.0000 . .
H H192 -0.1759 0.8065 1.2265 0.0297 Uiso 1.0000 . .
H H111 0.4608 0.7769 0.6733 0.0310 Uiso 1.0000 . .
H H112 0.5310 0.7303 0.7899 0.0310 Uiso 1.0000 . .

loop_
_atom_site_aniso_label
_atom_site_aniso_U_11
_atom_site_aniso_U_22
_atom_site_aniso_U_33
_atom_site_aniso_U_12
_atom_site_aniso_U_13
_atom_site_aniso_U_23
Zn1 0.0174(2) 0.0137(2) 0.0236(3) -0.00055(19) -0.00135(19) -0.0007(2)
Cl2 0.0220(5) 0.0207(5) 0.0231(5) 0.0011(4) -0.0009(4) -0.0009(4)
Cl3 0.0301(6) 0.0239(5) 0.0229(5) -0.0059(5) 0.0040(4) -0.0019(4)
Cl4 0.0291(6) 0.0153(5) 0.0433(7) 0.0046(4) -0.0137(5) -0.0039(5)
Cl5 0.0241(5) 0.0182(5) 0.0322(6) -0.0055(4) -0.0004(4) -0.0025(4)
Cl6 0.0257(6) 0.0180(5) 0.0363(6) -0.0038(4) 0.0033(5) -0.0068(5)
C7 0.021(2) 0.0142(19) 0.030(2) 0.0002(17) 0.0046(18) -0.0035(18)
C8 0.026(2) 0.0135(19) 0.022(2) 0.0044(17) -0.0003(17) 0.0009(16)
N9 0.0188(18) 0.0164(18) 0.025(2) 0.0020(14) -0.0030(15) -0.0001(15)
C10 0.019(2) 0.0136(19) 0.026(2) 0.0032(16) 0.0013(17) 0.0001(17)
N11 0.032(2) 0.0140(18) 0.032(2) 0.0001(16) -0.0068(18) 0.0007(16)
C12 0.021(2) 0.018(2) 0.026(2) 0.0048(17) -0.0008(18) 0.0017(18)
C13 0.023(2) 0.023(2) 0.025(2) 0.0020(18) -0.0043(18) -0.0022(19)
Cl14 0.0248(6) 0.0439(7) 0.0252(6) -0.0010(5) 0.0001(4) -0.0005(5)
C15 0.022(2) 0.026(2) 0.018(2) -0.0015(18) -0.0036(17) -0.0035(18)
C16 0.033(3) 0.019(2) 0.024(2) -0.0047(19) -0.001(2) 0.0014(18)
C17 0.037(3) 0.013(2) 0.024(2) 0.0019(18) -0.003(2) -0.0020(17)
C18 0.019(2) 0.019(2) 0.022(2) 0.0006(17) -0.0038(17) -0.0028(17)
N19 0.025(2) 0.023(2) 0.027(2) 0.0019(16) -0.0022(16) -0.0040(17)
N20 0.024(2) 0.0138(17) 0.025(2) -0.0028(15) 0.0017(16) -0.0010(15)
C21 0.025(2) 0.0147(19) 0.023(2) 0.0030(17) -0.0068(18) -0.0013(17)

loop_
_atom_type_symbol
_atom_type_scat_dispersion_real
_atom_type_scat_dispersion_imag
_atom_type_scat_source
C 0.0033 0.0016 'International Tables Vol C 4.2.6.8 and 6.1.1.4'
H 0.0000 0.0000 'International Tables Vol C 4.2.6.8 and 6.1.1.4'
N 0.0061 0.0033 'International Tables Vol C 4.2.6.8 and 6.1.1.4'
Cl 0.1484 0.1585 'International Tables Vol C 4.2.6.8 and 6.1.1.4'
Zn 0.2839 1.4301 'International Tables Vol C 4.2.6.8 and 6.1.1.4'

loop_
_geom_angle_atom_site_label_1
_geom_angle_atom_site_label_2
_geom_angle_atom_site_label_3
_geom_angle_site_symmetry_1
_geom_angle_site_symmetry_2
_geom_angle_site_symmetry_3
_geom_angle
_geom_angle_publ_flag
Cl2 Zn1 Cl3 . . . 105.30(5) ?
Cl2 Zn1 Cl4 . . . 105.57(5) ?
Cl3 Zn1 Cl4 . . . 109.28(5) ?
Cl2 Zn1 Cl5 . . . 118.63(5) ?
Cl3 Zn1 Cl5 . . . 109.81(5) ?
Cl4 Zn1 Cl5 . . . 107.93(5) ?
Cl6 C7 C8 . . . 119.2(4) ?
Cl6 C7 C13 . . . 121.4(4) ?
C8 C7 C13 . . . 119.4(4) ?
C7 C8 N9 . . . 120.0(4) ?
C7 C8 H81 . . . 120.7 no
N9 C8 H81 . . . 119.3 no
C8 N9 C10 . . . 123.4(4) ?
C8 N9 H91 . . . 118.0 no
C10 N9 H91 . . . 118.3 no
N9 C10 N11 . . . 119.2(4) ?
N9 C10 C12 . . . 117.6(4) ?
N11 C10 C12 . . . 123.1(4) ?
C10 N11 H111 . . . 119.5 no
C10 N11 H112 . . . 120.0 no
H111 N11 H112 . . . 120.1 no
C10 C12 C13 . . . 119.8(4) ?
C10 C12 H121 . . . 119.8 no
C13 C12 H121 . . . 120.4 no
C7 C13 C12 . . . 119.8(4) ?
C7 C13 H131 . . . 120.1 no
C12 C13 H131 . . . 120.1 no
Cl14 C15 C16 . . . 120.2(4) ?
Cl14 C15 C21 . . . 120.2(4) ?
C16 C15 C21 . . . 119.5(4) ?
C15 C16 C17 . . . 119.7(4) ?
C15 C16 H161 . . . 120.4 no
C17 C16 H161 . . . 119.9 no
C16 C17 C18 . . . 120.1(4) ?
C16 C17 H171 . . . 119.7 no
C18 C17 H171 . . . 120.3 no
C17 C18 N19 . . . 122.9(4) ?
C17 C18 N20 . . . 117.9(4) ?
N19 C18 N20 . . . 119.1(4) ?
C18 N19 H191 . . . 119.7 no
C18 N19 H192 . . . 119.2 no
H191 N19 H192 . . . 120.7 no
C18 N20 C21 . . . 123.2(4) ?
C18 N20 H201 . . . 118.8 no
C21 N20 H201 . . . 117.9 no
N20 C21 C15 . . . 119.6(4) ?
N20 C21 H211 . . . 119.3 no
C15 C21 H211 . . . 121.1 no

loop_
_geom_bond_atom_site_label_1
_geom_bond_atom_site_label_2
_geom_bond_site_symmetry_1
_geom_bond_site_symmetry_2
_geom_bond_distance
_geom_bond_publ_flag
Zn1 Cl2 . . 2.2674(12) ?
Zn1 Cl3 . . 2.2602(13) ?
Zn1 Cl4 . . 2.2934(13) ?
Zn1 Cl5 . . 2.2535(12) ?
Cl6 C7 . . 1.730(5) ?
C7 C8 . . 1.344(6) ?
C7 C13 . . 1.408(7) ?
C8 N9 . . 1.357(6) ?
C8 H81 . . 0.922 no
N9 C10 . . 1.347(6) ?
N9 H91 . . 0.864 no
C10 N11 . . 1.332(6) ?
C10 C12 . . 1.408(6) ?
N11 H111 . . 0.863 no
N11 H112 . . 0.869 no
C12 C13 . . 1.372(7) ?
C12 H121 . . 0.928 no
C13 H131 . . 0.939 no
Cl14 C15 . . 1.723(5) ?
C15 C16 . . 1.410(7) ?
C15 C21 . . 1.351(7) ?
C16 C17 . . 1.367(7) ?
C16 H161 . . 0.923 no
C17 C18 . . 1.400(7) ?
C17 H171 . . 0.923 no
C18 N19 . . 1.349(6) ?
C18 N20 . . 1.351(6) ?
N19 H191 . . 0.854 no
N19 H192 . . 0.855 no
N20 C21 . . 1.361(6) ?
N20 H201 . . 0.852 no
C21 H211 . . 0.924 no

loop_
_geom_hbond_atom_site_label_D
_geom_hbond_atom_site_label_H
_geom_hbond_atom_site_label_A
_geom_hbond_site_symmetry_A
_geom_hbond_distance_DH
_geom_hbond_distance_HA
_geom_hbond_distance_DA
_geom_hbond_angle_DHA
_geom_hbond_publ_flag
N19 H191 Cl2 2_567 0.85 2.755 3.496(5) 146 y
N20 H201 Cl2 2_567 0.85 2.410 3.231(6) 163 y
C21 H211 Cl2 . 0.92 2.73 3.635(6) 165 ?
N19 H192 Cl3 3_557 0.85 2.75 3.491(5) 146 y
C13 H131 Cl3 1_554 0.94 2.85 3.772(5) 166 ?
C16 H161 Cl3 4_564 0.92 2.81 3.682(7) 158 ?
C17 H171 Cl3 3_557 0.92 2.65 3.442(8) 144 y
N9 H91 Cl4 2_667 0.86 2.38 3.197(4) 157 y
N11 H112 Cl4 2_667 0.867 2.58 3.356(4) 148 y
N11 H111 Cl5 4_564 0.86 2.45 3.291(6) 165 y
C8 H81 Cl5 2_667 0.92 2.79 3.538(4) 138 ?
